data_7234332
loop_
_publ_author_name
'Denis Gentili'
'Nicola Demitri'
'Bernhard Schafer'
'Fabiola Liscio'
'Ilaria Bergenti'
'Giampiero Ruani'
'Mario Ruben'
'Massimiliano Cavallini'

_publ_section_title
;
 Multi-modal sensing in spin crossover compounds
;
_journal_name_full 'Journal of Materials Chemistry C'
_journal_page_first 7836
_journal_page_last 7844
_journal_paper_doi 10.1039/C5TC00845J
_journal_volume 3
_journal_year 2015
_chemical_formula_moiety 'C18 H12 Fe N14, 1.25CH4O'
_chemical_formula_sum 'C19.25 H17 Fe N14 O1.25'
_chemical_formula_weight 520.32
_space_group_crystal_system monoclinic
_space_group_IT_number 15
_space_group_name_Hall '-C 2yc'
_space_group_name_H-M_alt 'C 1 2/c 1'
_atom_sites_solution_hydrogens mixed
_atom_sites_solution_primary direct
_atom_sites_solution_secondary difmap
_cell_angle_alpha 90
_cell_angle_beta 131.374(24)
_cell_angle_gamma 90
_cell_formula_units_Z 8
_cell_length_a 24.495(16)
_cell_length_b 14.671(3)
_cell_length_c 16.712(9)
_cell_measurement_reflns_used 976
_cell_measurement_temperature 300(2)
_cell_measurement_theta_max 28.226
_cell_measurement_theta_min 1.749
_cell_volume 4507(4)
_computing_cell_refinement XDS
_computing_data_collection 'Elettra XRD1 Data Collection SW'
_computing_data_reduction XDS
_computing_molecular_graphics 'Ortep3 for Windows - PyMol'
_computing_publication_material 'enCIFer - publCIF'
_computing_structure_refinement 'SHELXL-2013 (Sheldrick, 2013)'
_computing_structure_solution Sir2011
_diffrn_ambient_temperature 300(2)
_diffrn_measured_fraction_theta_full 0.975
_diffrn_measured_fraction_theta_max 0.974
_diffrn_measurement_device_type
;
'Huber 4-circles Kappa Goniometer, Pilatus 2M detector'
;
_diffrn_measurement_method 'Rotating crystal'
_diffrn_radiation_type Synchrotron
_diffrn_radiation_wavelength 0.700
_diffrn_reflns_av_R_equivalents 0.0153
_diffrn_reflns_av_unetI/netI 0.0222
_diffrn_reflns_Laue_measured_fraction_full 0.975
_diffrn_reflns_Laue_measured_fraction_max 0.974
_diffrn_reflns_limit_h_max 33
_diffrn_reflns_limit_h_min -33
_diffrn_reflns_limit_k_max 19
_diffrn_reflns_limit_k_min -19
_diffrn_reflns_limit_l_max 22
_diffrn_reflns_limit_l_min -22
_diffrn_reflns_number 11149
_diffrn_reflns_point_group_measured_fraction_full 0.975
_diffrn_reflns_point_group_measured_fraction_max 0.974
_diffrn_reflns_theta_full 24.835
_diffrn_reflns_theta_max 28.226
_diffrn_reflns_theta_min 1.749
_diffrn_source 'Elettra Synchrotron - XRD1 BL'
_diffrn_standards_decay_% 0
_diffrn_standards_interval_count 0
_diffrn_standards_number 0
_exptl_absorpt_coefficient_mu 0.684
_exptl_absorpt_correction_type none
_exptl_crystal_colour yellow
_exptl_crystal_density_diffrn 1.534
_exptl_crystal_description parallelepiped
_exptl_crystal_F_000 2132
_exptl_crystal_size_max 0.100
_exptl_crystal_size_mid 0.050
_exptl_crystal_size_min 0.050
_refine_diff_density_max 0.320
_refine_diff_density_min -0.364
_refine_diff_density_rms 0.076
_refine_ls_extinction_coef 0.0081(4)
_refine_ls_extinction_expression Fc^*^=kFc[1+0.001xFc^2^\l^3^/sin(2\q)]^-1/4^
_refine_ls_extinction_method 'SHELXL-2014/7 (Sheldrick 2014'
_refine_ls_goodness_of_fit_ref 1.046
_refine_ls_hydrogen_treatment mixed
_refine_ls_matrix_type full
_refine_ls_number_parameters 341
_refine_ls_number_reflns 5675
_refine_ls_number_restraints 26
_refine_ls_restrained_S_all 1.068
_refine_ls_R_factor_all 0.0367
_refine_ls_R_factor_gt 0.0338
_refine_ls_shift/su_max 0.002
_refine_ls_shift/su_mean 0.000
_refine_ls_structure_factor_coef Fsqd
_refine_ls_weighting_details 'w=1/[\s^2^(Fo^2^)+(0.0710P)^2^+0.2650P] where P=(Fo^2^+2Fc^2^)/3'
_refine_ls_weighting_scheme calc
_refine_ls_wR_factor_gt 0.1001
_refine_ls_wR_factor_ref 0.1030
_reflns_Friedel_coverage 0.000
_reflns_Friedel_fraction_full .
_reflns_Friedel_fraction_max .
_reflns_number_gt 5025
_reflns_number_total 5675
_reflns_threshold_expression 'I > 2\s(I)'
_cod_data_source_file J-Mater-Chem-C-2015-3-7836.cif
_cod_data_source_block FeSCO_M_300K
_cod_original_sg_symbol_H-M 'C 2/c'
_cod_database_code 7234332
_shelx_space_group_comment
;
The symmetry employed for this shelxl refinement is uniquely defined
by the following loop, which should always be used as a source of
symmetry information in preference to the above space-group names.
They are only intended as comments.
;
_shelx_estimated_absorpt_t_min 0.986
_shelx_estimated_absorpt_t_max 0.993

loop_
_space_group_symop_operation_xyz
'x, y, z'
'-x, y, -z+1/2'
'x+1/2, y+1/2, z'
'-x+1/2, y+1/2, -z+1/2'
'-x, -y, -z'
'x, -y, z-1/2'
'-x+1/2, -y+1/2, -z'
'x+1/2, -y+1/2, z-1/2'

loop_
_atom_site_label
_atom_site_type_symbol
_atom_site_fract_x
_atom_site_fract_y
_atom_site_fract_z
_atom_site_U_iso_or_equiv
_atom_site_adp_type
_atom_site_occupancy
_atom_site_site_symmetry_order
_atom_site_calc_flag
_atom_site_refinement_flags_posn
_atom_site_refinement_flags_adp
_atom_site_refinement_flags_occupancy
_atom_site_disorder_assembly
_atom_site_disorder_group
Fe1 Fe 0.20258(2) 0.99129(2) 0.12162(2) 0.04526(9) Uani 1 1 d . . . . .
N1 N 0.12327(5) 0.89158(7) -0.00023(8) 0.0489(2) Uani 1 1 d . . . . .
N2 N 0.10989(7) 0.83843(9) -0.07698(9) 0.0590(3) Uani 1 1 d . . . . .
N3 N 0.05525(7) 0.78406(9) -0.11317(9) 0.0657(3) Uani 1 1 d . . . . .
N4 N 0.03159(6) 0.79981(9) -0.06169(9) 0.0618(3) Uani 1 1 d . . . . .
N5 N 0.12496(5) 0.97476(7) 0.14108(8) 0.0440(2) Uani 1 1 d . . . . .
N6 N 0.18882(6) 1.08297(7) 0.27055(8) 0.0495(2) Uani 1 1 d . . . . .
N7 N 0.23440(6) 1.08482(7) 0.25030(9) 0.0535(2) Uani 1 1 d . . . . .
N8 N 0.18207(5) 1.09230(7) 0.01026(8) 0.0507(2) Uani 1 1 d . . . . .
N9 N 0.13215(6) 1.15493(8) -0.05826(9) 0.0578(3) Uani 1 1 d . . . . .
N10 N 0.14966(7) 1.18837(9) -0.11133(10) 0.0633(3) Uani 1 1 d . . . . .
N11 N 0.21061(7) 1.14891(9) -0.08005(10) 0.0623(3) Uani 1 1 d . . . . .
N12 N 0.29076(5) 0.97655(7) 0.12336(8) 0.0459(2) Uani 1 1 d . . . . .
N13 N 0.33589(5) 0.86862(7) 0.25140(8) 0.0493(2) Uani 1 1 d . . . . .
N14 N 0.27702(5) 0.88684(7) 0.24144(8) 0.0487(2) Uani 1 1 d . . . . .
C1 C 0.07423(6) 0.86642(8) 0.00651(9) 0.0485(2) Uani 1 1 d . . . . .
C2 C 0.07115(6) 0.91285(8) 0.08065(9) 0.0470(2) Uani 1 1 d . . . . .
C3 C 0.01953(7) 0.90015(10) 0.08992(11) 0.0590(3) Uani 1 1 d . . . . .
H3 H -0.0181 0.8564 0.0473 0.071 Uiso 1 1 calc R U . . .
C4 C 0.02419(8) 0.95279(12) 0.16279(12) 0.0647(3) Uani 1 1 d . . . . .
H4 H -0.0109 0.9452 0.1701 0.078 Uiso 1 1 calc R U . . .
C5 C 0.07900(8) 1.01632(10) 0.22524(12) 0.0581(3) Uani 1 1 d . . . . .
H5 H 0.0823 1.0533 0.2750 0.070 Uiso 1 1 calc R U . . .
C6 C 0.12911(6) 1.02340(8) 0.21155(9) 0.0455(2) Uani 1 1 d . . . . .
C7 C 0.21177(9) 1.14087(10) 0.35109(10) 0.0620(3) Uani 1 1 d . . . . .
H7 H 0.1890 1.1511 0.3793 0.074 Uiso 1 1 calc R U . . .
C8 C 0.27275(10) 1.18088(11) 0.38319(12) 0.0731(4) Uani 1 1 d . . . . .
H8 H 0.3015 1.2249 0.4382 0.088 Uiso 1 1 calc R U . . .
C9 C 0.28542(8) 1.14470(11) 0.31931(12) 0.0658(3) Uani 1 1 d . . . . .
H9 H 0.3253 1.1609 0.3247 0.079 Uiso 1 1 calc R U . . .
C10 C 0.22941(6) 1.09070(8) -0.00487(9) 0.0490(2) Uani 1 1 d . . . . .
C11 C 0.29105(6) 1.02784(9) 0.05716(10) 0.0489(2) Uani 1 1 d . . . . .
C12 C 0.34452(9) 1.01736(12) 0.05107(14) 0.0645(4) Uani 1 1 d . . . . .
H12 H 0.3451 1.0547 0.0052 0.077 Uiso 1 1 calc R U . . .
C13 C 0.39715(8) 0.95078(13) 0.11400(14) 0.0697(4) Uani 1 1 d . . . . .
H13 H 0.4338 0.9419 0.1103 0.084 Uiso 1 1 calc R U . . .
C14 C 0.39708(7) 0.89717(10) 0.18203(12) 0.0600(3) Uani 1 1 d . . . . .
H14 H 0.4324 0.8509 0.2247 0.072 Uiso 1 1 calc R U . . .
C15 C 0.34238(6) 0.91482(8) 0.18448(9) 0.0476(2) Uani 1 1 d . . . . .
C16 C 0.38168(7) 0.80839(10) 0.33226(11) 0.0612(3) Uani 1 1 d . . . . .
H16 H 0.4261 0.7853 0.3544 0.073 Uiso 1 1 calc R U . . .
C17 C 0.35160(8) 0.78776(11) 0.37505(12) 0.0664(3) Uani 1 1 d . . . . .
H17 H 0.3706 0.7477 0.4329 0.080 Uiso 1 1 calc R U . . .
C18 C 0.28673(8) 0.83773(10) 0.31614(11) 0.0584(3) Uani 1 1 d . . . . .
H18 H 0.2540 0.8364 0.3284 0.070 Uiso 1 1 calc R U . . .
O_12 O 0.0528(6) 1.4774(9) -0.3696(7) 0.205(5) Uiso 0.25 1 d D . P . .
HO_12 H 0.1055(7) 1.481(11) -0.3191(15) 0.308 Uiso 0.25 1 d D U P . .
C_12 C 0.0250(4) 1.4671(7) -0.4749(6) 0.149(5) Uiso 0.25 1 d D . P . .
H3_12 H 0.0349(12) 1.3999(9) -0.4869(12) 0.223 Uiso 0.25 1 d D U P . .
H2_12 H -0.0321(4) 1.4791(15) -0.5312(8) 0.223 Uiso 0.25 1 d D U P . .
H1_12 H 0.0504(8) 1.5142(12) -0.4901(10) 0.223 Uiso 0.25 1 d D U P . .
O_11 O 0.10247(4) 1.32488(9) -0.26963(10) 0.1654(9) Uani 1 1 d D . . . .
HO_11 H 0.1252(4) 1.2870(19) -0.2071(15) 0.248 Uiso 1 1 d D U . . .
C_11 C 0.02733(5) 1.33573(6) -0.32692(7) 0.298(4) Uani 1 1 d D . . . .
H3_11 H 0.0069 1.2790 -0.3139 0.447 Uiso 1 1 d D U . . .
H2_11 H 0.0179 1.3959 -0.3021 0.447 Uiso 1 1 d D U . . .
H1_11 H -0.0024 1.3408 -0.4102 0.447 Uiso 1 1 d D U . . .

loop_
_atom_site_aniso_label
_atom_site_aniso_U_11
_atom_site_aniso_U_22
_atom_site_aniso_U_33
_atom_site_aniso_U_23
_atom_site_aniso_U_13
_atom_site_aniso_U_12
Fe1 0.04145(12) 0.04987(13) 0.05294(13) 0.00152(6) 0.03481(10) 0.00059(5)
N1 0.0501(5) 0.0515(5) 0.0503(5) -0.0002(4) 0.0353(4) 0.0011(4)
N2 0.0659(7) 0.0635(6) 0.0537(5) -0.0022(5) 0.0422(5) 0.0037(5)
N3 0.0663(7) 0.0686(7) 0.0552(6) -0.0104(5) 0.0371(5) -0.0040(5)
N4 0.0564(6) 0.0652(7) 0.0587(6) -0.0134(5) 0.0358(5) -0.0126(5)
N5 0.0411(4) 0.0482(5) 0.0478(5) 0.0001(4) 0.0316(4) 0.0008(3)
N6 0.0537(5) 0.0469(5) 0.0505(5) -0.0017(4) 0.0356(4) 0.0008(4)
N7 0.0501(5) 0.0514(5) 0.0608(5) -0.0020(4) 0.0374(5) -0.0034(4)
N8 0.0483(5) 0.0542(5) 0.0571(5) 0.0043(4) 0.0380(4) 0.0028(4)
N9 0.0531(6) 0.0610(6) 0.0619(6) 0.0078(5) 0.0392(5) 0.0061(4)
N10 0.0624(6) 0.0676(7) 0.0627(6) 0.0113(5) 0.0425(6) 0.0064(5)
N11 0.0629(6) 0.0710(7) 0.0630(6) 0.0099(5) 0.0459(6) 0.0025(5)
N12 0.0415(4) 0.0493(5) 0.0537(5) -0.0034(4) 0.0344(4) -0.0019(3)
N13 0.0426(4) 0.0491(5) 0.0564(5) 0.0017(4) 0.0327(4) 0.0031(4)
N14 0.0465(5) 0.0498(5) 0.0550(5) 0.0013(4) 0.0357(4) 0.0029(4)
C1 0.0438(5) 0.0516(6) 0.0485(5) -0.0015(4) 0.0298(5) -0.0026(4)
C2 0.0415(5) 0.0530(6) 0.0492(5) 0.0000(4) 0.0311(4) -0.0017(4)
C3 0.0486(6) 0.0715(8) 0.0643(7) -0.0045(6) 0.0405(6) -0.0096(5)
C4 0.0565(7) 0.0873(10) 0.0690(8) 0.0007(7) 0.0494(7) -0.0029(6)
C5 0.0589(7) 0.0715(8) 0.0600(7) -0.0003(6) 0.0462(7) 0.0056(6)
C6 0.0448(5) 0.0476(5) 0.0475(5) 0.0031(4) 0.0319(5) 0.0047(4)
C7 0.0764(9) 0.0537(7) 0.0519(6) -0.0044(5) 0.0406(6) 0.0001(6)
C8 0.0802(9) 0.0589(8) 0.0591(7) -0.0101(6) 0.0371(7) -0.0120(7)
C9 0.0590(7) 0.0592(7) 0.0663(8) -0.0043(6) 0.0359(7) -0.0116(6)
C10 0.0485(5) 0.0535(6) 0.0522(5) -0.0026(5) 0.0363(5) -0.0042(4)
C11 0.0463(5) 0.0546(6) 0.0541(6) -0.0033(5) 0.0367(5) -0.0042(4)
C12 0.0578(8) 0.0812(9) 0.0735(9) 0.0048(7) 0.0515(7) 0.0014(6)
C13 0.0557(7) 0.0921(11) 0.0828(9) 0.0007(8) 0.0549(7) 0.0077(7)
C14 0.0469(6) 0.0675(8) 0.0709(7) -0.0012(6) 0.0412(6) 0.0062(5)
C15 0.0406(5) 0.0505(6) 0.0538(5) -0.0057(4) 0.0320(5) -0.0023(4)
C16 0.0484(6) 0.0584(7) 0.0629(7) 0.0084(6) 0.0309(6) 0.0086(5)
C17 0.0639(7) 0.0647(8) 0.0601(7) 0.0118(6) 0.0365(6) 0.0063(6)
C18 0.0626(7) 0.0588(7) 0.0601(7) 0.0036(5) 0.0431(6) 0.0009(5)
O_11 0.191(2) 0.1548(19) 0.1336(16) 0.0486(14) 0.1001(17) 0.0042(16)
C_11 0.197(5) 0.201(5) 0.204(5) -0.054(4) 0.008(4) 0.088(4)

loop_
_atom_type_symbol
_atom_type_description
_atom_type_scat_dispersion_real
_atom_type_scat_dispersion_imag
_atom_type_scat_source
C C 0.0030 0.0016 'International Tables Vol C Tables 4.2.6.8 and 6.1.1.4'
H H 0.0000 0.0000 'International Tables Vol C Tables 4.2.6.8 and 6.1.1.4'
N N 0.0059 0.0032 'International Tables Vol C Tables 4.2.6.8 and 6.1.1.4'
Fe Fe 0.3456 0.8265 'International Tables Vol C Tables 4.2.6.8 and 6.1.1.4'
O O 0.0106 0.0060 'International Tables Vol C Tables 4.2.6.8 and 6.1.1.4'

loop_
_geom_angle_atom_site_label_1
_geom_angle_atom_site_label_2
_geom_angle_atom_site_label_3
_geom_angle
_geom_angle_site_symmetry_1
_geom_angle_site_symmetry_3
N5 Fe1 N12 165.81(4) . .
N5 Fe1 N8 118.90(4) . .
N12 Fe1 N8 74.96(5) . .
N5 Fe1 N1 74.68(6) . .
N12 Fe1 N1 102.14(6) . .
N8 Fe1 N1 95.65(5) . .
N5 Fe1 N14 93.88(6) . .
N12 Fe1 N14 72.39(5) . .
N8 Fe1 N14 147.20(5) . .
N1 Fe1 N14 94.17(6) . .
N5 Fe1 N7 72.59(5) . .
N12 Fe1 N7 110.09(5) . .
N8 Fe1 N7 98.26(6) . .
N1 Fe1 N7 147.22(4) . .
N14 Fe1 N7 89.98(5) . .
C1 N1 N2 104.82(10) . .
C1 N1 Fe1 113.62(9) . .
N2 N1 Fe1 141.19(9) . .
N3 N2 N1 108.86(11) . .
N2 N3 N4 110.00(11) . .
C1 N4 N3 104.45(12) . .
C6 N5 C2 119.45(11) . .
C6 N5 Fe1 121.34(8) . .
C2 N5 Fe1 119.20(9) . .
C7 N6 N7 111.24(11) . .
C7 N6 C6 129.92(12) . .
N7 N6 C6 118.81(11) . .
C9 N7 N6 104.65(13) . .
C9 N7 Fe1 141.25(11) . .
N6 N7 Fe1 114.10(8) . .
C10 N8 N9 105.37(11) . .
C10 N8 Fe1 114.37(8) . .
N9 N8 Fe1 140.01(9) . .
N10 N9 N8 108.24(12) . .
N9 N10 N11 110.63(11) . .
C10 N11 N10 104.30(11) . .
C15 N12 C11 119.78(11) . .
C15 N12 Fe1 121.13(9) . .
C11 N12 Fe1 119.00(8) . .
C16 N13 N14 110.99(11) . .
C16 N13 C15 130.55(12) . .
N14 N13 C15 118.38(10) . .
C18 N14 N13 105.23(10) . .
C18 N14 Fe1 139.70(9) . .
N13 N14 Fe1 114.84(8) . .
N1 C1 N4 111.86(12) . .
N1 C1 C2 119.91(11) . .
N4 C1 C2 128.20(12) . .
N5 C2 C3 121.27(12) . .
N5 C2 C1 112.12(10) . .
C3 C2 C1 126.59(11) . .
C4 C3 C2 118.30(13) . .
C4 C3 H3 120.9 . .
C2 C3 H3 120.9 . .
C5 C4 C3 121.07(13) . .
C5 C4 H4 119.5 . .
C3 C4 H4 119.5 . .
C4 C5 C6 116.61(13) . .
C4 C5 H5 121.7 . .
C6 C5 H5 121.7 . .
N5 C6 C5 123.27(12) . .
N5 C6 N6 113.14(11) . .
C5 C6 N6 123.59(12) . .
C8 C7 N6 106.95(14) . .
C8 C7 H7 126.5 . .
N6 C7 H7 126.5 . .
C7 C8 C9 106.17(13) . .
C7 C8 H8 126.9 . .
C9 C8 H8 126.9 . .
N7 C9 C8 110.99(15) . .
N7 C9 H9 124.5 . .
C8 C9 H9 124.5 . .
N11 C10 N8 111.46(11) . .
N11 C10 C11 128.91(11) . .
N8 C10 C11 119.62(12) . .
N12 C11 C12 121.20(13) . .
N12 C11 C10 111.88(11) . .
C12 C11 C10 126.91(13) . .
C11 C12 C13 118.09(15) . .
C11 C12 H12 121.0 . .
C13 C12 H12 121.0 . .
C14 C13 C12 121.16(13) . .
C14 C13 H13 119.4 . .
C12 C13 H13 119.4 . .
C13 C14 C15 116.27(13) . .
C13 C14 H14 121.9 . .
C15 C14 H14 121.9 . .
N12 C15 C14 123.45(12) . .
N12 C15 N13 113.05(10) . .
C14 C15 N13 123.49(11) . .
C17 C16 N13 106.81(13) . .
C17 C16 H16 126.6 . .
N13 C16 H16 126.6 . .
C16 C17 C18 105.76(13) . .
C16 C17 H17 127.1 . .
C18 C17 H17 127.1 . .
N14 C18 C17 111.21(13) . .
N14 C18 H18 124.4 . .
C17 C18 H18 124.4 . .
C_12 O_12 HO_12 110.84(15) . .
C_12 C_12 O_12 101.0(11) 5_584 .
C_12 C_12 H3_12 141.3(11) 5_584 .
O_12 C_12 H3_12 110.53(11) . .
C_12 C_12 H2_12 36.8(12) 5_584 .
O_12 C_12 H2_12 110.52(11) . .
H3_12 C_12 H2_12 108.40(12) . .
C_12 C_12 H1_12 79.6(13) 5_584 .
O_12 C_12 H1_12 110.52(11) . .
H3_12 C_12 H1_12 108.40(12) . .
H2_12 C_12 H1_12 108.40(12) . .
C_11 O_11 HO_11 110.89(14) . .
O_11 C_11 H3_11 110.6 . .
O_11 C_11 H2_11 110.5 . .
H3_11 C_11 H2_11 108.4 . .
O_11 C_11 H1_11 110.6 . .
H3_11 C_11 H1_11 108.3 . .
H2_11 C_11 H1_11 108.4 . .

loop_
_geom_bond_atom_site_label_1
_geom_bond_atom_site_label_2
_geom_bond_distance
_geom_bond_site_symmetry_2
Fe1 N5 2.1440(16) .
Fe1 N12 2.1519(17) .
Fe1 N8 2.1623(13) .
Fe1 N1 2.1981(13) .
Fe1 N14 2.2037(12) .
Fe1 N7 2.2134(14) .
N1 C1 1.3306(17) .
N1 N2 1.3436(16) .
N2 N3 1.3128(19) .
N3 N4 1.3372(18) .
N4 C1 1.3308(16) .
N5 C6 1.3222(17) .
N5 C2 1.3501(15) .
N6 C7 1.3597(17) .
N6 N7 1.3643(16) .
N6 C6 1.4030(17) .
N7 C9 1.3261(18) .
N8 C10 1.3406(17) .
N8 N9 1.3416(16) .
N9 N10 1.3092(18) .
N10 N11 1.3438(19) .
N11 C10 1.3248(18) .
N12 C15 1.3248(16) .
N12 C11 1.3419(17) .
N13 C16 1.3643(17) .
N13 N14 1.3644(16) .
N13 C15 1.4035(17) .
N14 C18 1.3197(18) .
C1 C2 1.4588(17) .
C2 C3 1.3844(18) .
C3 C4 1.381(2) .
C3 H3 0.9500 .
C4 C5 1.381(2) .
C4 H4 0.9500 .
C5 C6 1.393(2) .
C5 H5 0.9500 .
C7 C8 1.343(3) .
C7 H7 0.9500 .
C8 C9 1.398(3) .
C8 H8 0.9500 .
C9 H9 0.9500 .
C10 C11 1.4614(19) .
C11 C12 1.388(2) .
C12 C13 1.389(2) .
C12 H12 0.9500 .
C13 C14 1.383(2) .
C13 H13 0.9500 .
C14 C15 1.3917(18) .
C14 H14 0.9500 .
C16 C17 1.357(2) .
C16 H16 0.9500 .
C17 C18 1.401(2) .
C17 H17 0.9500 .
C18 H18 0.9500 .
O_12 C_12 1.4151(13) .
O_12 HO_12 0.9700(14) .
C_12 C_12 1.333(18) 5_584
C_12 H3_12 1.0651(10) .
C_12 H2_12 1.0651(12) .
C_12 H1_12 1.0652(10) .
O_11 C_11 1.4143(14) .
O_11 HO_11 0.9701(11) .
C_11 H3_11 1.0656 .
C_11 H2_11 1.0651 .
C_11 H1_11 1.0653 .

loop_
_geom_torsion_atom_site_label_1
_geom_torsion_atom_site_label_2
_geom_torsion_atom_site_label_3
_geom_torsion_atom_site_label_4
_geom_torsion
_geom_torsion_site_symmetry_1
_geom_torsion_site_symmetry_2
_geom_torsion_site_symmetry_3
_geom_torsion_site_symmetry_4
C1 N1 N2 N3 -0.28(14) . . . .
Fe1 N1 N2 N3 171.69(10) . . . .
N1 N2 N3 N4 -0.05(16) . . . .
N2 N3 N4 C1 0.35(16) . . . .
C7 N6 N7 C9 -0.12(14) . . . .
C6 N6 N7 C9 -178.38(11) . . . .
C7 N6 N7 Fe1 179.21(8) . . . .
C6 N6 N7 Fe1 0.95(13) . . . .
C10 N8 N9 N10 0.10(14) . . . .
Fe1 N8 N9 N10 -173.35(10) . . . .
N8 N9 N10 N11 0.30(16) . . . .
N9 N10 N11 C10 -0.57(16) . . . .
C16 N13 N14 C18 -0.05(14) . . . .
C15 N13 N14 C18 -177.26(11) . . . .
C16 N13 N14 Fe1 175.56(8) . . . .
C15 N13 N14 Fe1 -1.66(13) . . . .
N2 N1 C1 N4 0.52(14) . . . .
Fe1 N1 C1 N4 -174.00(8) . . . .
N2 N1 C1 C2 -177.91(10) . . . .
Fe1 N1 C1 C2 7.58(14) . . . .
N3 N4 C1 N1 -0.54(15) . . . .
N3 N4 C1 C2 177.72(12) . . . .
C6 N5 C2 C3 0.94(18) . . . .
Fe1 N5 C2 C3 -179.60(10) . . . .
C6 N5 C2 C1 179.24(10) . . . .
Fe1 N5 C2 C1 -1.30(13) . . . .
N1 C1 C2 N5 -4.38(16) . . . .
N4 C1 C2 N5 177.48(12) . . . .
N1 C1 C2 C3 173.82(12) . . . .
N4 C1 C2 C3 -4.3(2) . . . .
N5 C2 C3 C4 0.1(2) . . . .
C1 C2 C3 C4 -177.90(13) . . . .
C2 C3 C4 C5 -0.2(2) . . . .
C3 C4 C5 C6 -0.7(2) . . . .
C2 N5 C6 C5 -2.00(18) . . . .
Fe1 N5 C6 C5 178.56(9) . . . .
C2 N5 C6 N6 178.28(10) . . . .
Fe1 N5 C6 N6 -1.16(13) . . . .
C4 C5 C6 N5 1.9(2) . . . .
C4 C5 C6 N6 -178.44(12) . . . .
C7 N6 C6 N5 -177.82(12) . . . .
N7 N6 C6 N5 0.07(15) . . . .
C7 N6 C6 C5 2.5(2) . . . .
N7 N6 C6 C5 -179.65(11) . . . .
N7 N6 C7 C8 0.18(15) . . . .
C6 N6 C7 C8 178.20(12) . . . .
N6 C7 C8 C9 -0.16(17) . . . .
N6 N7 C9 C8 0.01(16) . . . .
Fe1 N7 C9 C8 -179.02(11) . . . .
C7 C8 C9 N7 0.10(18) . . . .
N10 N11 C10 N8 0.64(15) . . . .
N10 N11 C10 C11 179.16(12) . . . .
N9 N8 C10 N11 -0.48(14) . . . .
Fe1 N8 C10 N11 174.91(9) . . . .
N9 N8 C10 C11 -179.15(11) . . . .
Fe1 N8 C10 C11 -3.76(14) . . . .
C15 N12 C11 C12 0.18(19) . . . .
Fe1 N12 C11 C12 -176.44(11) . . . .
C15 N12 C11 C10 179.00(10) . . . .
Fe1 N12 C11 C10 2.38(14) . . . .
N11 C10 C11 N12 -177.40(12) . . . .
N8 C10 C11 N12 1.01(16) . . . .
N11 C10 C11 C12 1.3(2) . . . .
N8 C10 C11 C12 179.75(13) . . . .
N12 C11 C12 C13 1.3(2) . . . .
C10 C11 C12 C13 -177.32(14) . . . .
C11 C12 C13 C14 -0.9(3) . . . .
C12 C13 C14 C15 -0.9(2) . . . .
C11 N12 C15 C14 -2.18(18) . . . .
Fe1 N12 C15 C14 174.37(10) . . . .
C11 N12 C15 N13 178.25(10) . . . .
Fe1 N12 C15 N13 -5.19(13) . . . .
C13 C14 C15 N12 2.5(2) . . . .
C13 C14 C15 N13 -177.98(13) . . . .
C16 N13 C15 N12 -172.24(13) . . . .
N14 N13 C15 N12 4.34(15) . . . .
C16 N13 C15 C14 8.2(2) . . . .
N14 N13 C15 C14 -175.23(11) . . . .
N14 N13 C16 C17 -0.10(16) . . . .
C15 N13 C16 C17 176.67(13) . . . .
N13 C16 C17 C18 0.20(17) . . . .
N13 N14 C18 C17 0.18(15) . . . .
Fe1 N14 C18 C17 -173.65(10) . . . .
C16 C17 C18 N14 -0.24(18) . . . .
